data_2009279
loop_
_publ_author_name
'Zhu, Hai-Liang'
'Chen, Xiao-Ming'

_publ_section_title
;(Carbonato-<i>O</i>,<i>O</i>')bis(propane-1,3-diyldiamine-<i>N</i>,<i>N</i>')cobalt(III)
 chloride monohydrate
;
_journal_issue 12
_journal_name_full 'Acta Crystallographica Section C'
_journal_page_first 2010
_journal_page_last 2012
_journal_paper_doi 10.1107/S0108270199010525
_journal_volume 55
_journal_year 1999
_chemical_formula_moiety '[Co (C3 H10 N2)2 C O3] Cl , H2 O'
_chemical_formula_sum 'C7 H22 Cl Co N4 O4'
_chemical_formula_weight 320.66
_chemical_name_systematic
;
(Carbonato-O,O')bis(propane-1,3-diyldiamine-N,N')cobalt(III)
chloride monohydrate
;
_space_group_IT_number 14
_symmetry_cell_setting monoclinic
_symmetry_space_group_name_Hall '-P 2yn'
_symmetry_space_group_name_H-M 'P 1 21/n 1'
_audit_creation_method SHELXL
_cell_angle_alpha 90.00
_cell_angle_beta 91.760(10)
_cell_angle_gamma 90.00
_cell_formula_units_Z 4
_cell_length_a 9.009(2)
_cell_length_b 6.756(2)
_cell_length_c 21.276(9)
_cell_measurement_reflns_used 25
_cell_measurement_temperature 293(2)
_cell_measurement_theta_max 15.0
_cell_measurement_theta_min 6.5
_cell_volume 1294.3(7)
_computing_cell_refinement SHELXTL-Plus
_computing_data_collection 'SHELXTL-Plus (Sheldrick, 1990a)'
_computing_data_reduction SHELXTL-Plus
_computing_molecular_graphics 'ORTEP (Johnson, 1965)  in SHELXTL-Plus'
_computing_publication_material SHELXL97
_computing_structure_refinement 'SHELXL97 (Sheldrick, 1997)'
_computing_structure_solution 'SHELXS90 (Sheldrick, 1990b)'
_diffrn_ambient_temperature 293(2)
_diffrn_measured_fraction_theta_full 0.913
_diffrn_measured_fraction_theta_max 0.913
_diffrn_measurement_device_type 'Siemens R3m'
_diffrn_measurement_method '\w scan'
_diffrn_radiation_monochromator graphite
_diffrn_radiation_source 'fine-focus sealed tube'
_diffrn_radiation_type MoK\a
_diffrn_radiation_wavelength 0.71073
_diffrn_reflns_av_R_equivalents 0.021
_diffrn_reflns_av_sigmaI/netI 0.031
_diffrn_reflns_limit_h_max 10
_diffrn_reflns_limit_h_min 0
_diffrn_reflns_limit_k_max 8
_diffrn_reflns_limit_k_min 0
_diffrn_reflns_limit_l_max 25
_diffrn_reflns_limit_l_min -25
_diffrn_reflns_number 2428
_diffrn_reflns_theta_full 25.00
_diffrn_reflns_theta_max 25
_diffrn_reflns_theta_min 2.43
_diffrn_standards_decay_% <2
_diffrn_standards_interval_count 150
_diffrn_standards_number 2
_exptl_absorpt_coefficient_mu 1.542
_exptl_absorpt_correction_T_max 0.608
_exptl_absorpt_correction_T_min 0.476
_exptl_absorpt_correction_type semi-empirical
_exptl_absorpt_process_details '\y-scan (Kopfman & Huber, 1968)'
_exptl_crystal_colour 'dark red'
_exptl_crystal_density_diffrn 1.646
_exptl_crystal_density_method 'not measured'
_exptl_crystal_description prism
_exptl_crystal_F_000 672
_exptl_crystal_size_max 0.45
_exptl_crystal_size_mid 0.40
_exptl_crystal_size_min 0.35
_refine_diff_density_max 0.532
_refine_diff_density_min -0.306
_refine_ls_extinction_coef 0.0047(10)
_refine_ls_extinction_method 'SHELXL97 (Sheldrick, 1997)'
_refine_ls_goodness_of_fit_ref 1.045
_refine_ls_hydrogen_treatment mixed
_refine_ls_matrix_type full
_refine_ls_number_parameters 155
_refine_ls_number_reflns 2275
_refine_ls_number_restraints 0
_refine_ls_restrained_S_all 1.045
_refine_ls_R_factor_all 0.058
_refine_ls_R_factor_gt 0.043
_refine_ls_shift/su_max 0.001
_refine_ls_shift/su_mean 0.000
_refine_ls_structure_factor_coef Fsqd
_refine_ls_weighting_details 'w = 1/[\s^2^(Fo^2^)+(0.0696P)^2^+0.4324P] where P=(Fo^2^+2Fc^2^)/3'
_refine_ls_weighting_scheme calc
_refine_ls_wR_factor_ref 0.115
_reflns_number_gt 1817
_reflns_number_total 2275
_reflns_threshold_expression I>2\s(I)
_cod_data_source_file ha1264.cif
_cod_data_source_block global
_cod_depositor_comments
;
The following automatic conversions were performed:

'_refine_ls_weighting_scheme' value 'calc w =
1/[\s^2^(Fo^2^)+(0.0696P)^2^+0.4324P] where P=(Fo^2^+2Fc^2^)/3' was
changed to 'calc'. New tag '_refine_ls_weighting_details' was
created. The value of the new tag was set to 'w =
1/[\s^2^(Fo^2^)+(0.0696P)^2^+0.4324P] where P=(Fo^2^+2Fc^2^)/3'.

Automatic conversion script
Id: cif_fix_values 3143 2015-03-26 13:38:13Z robertas 
;
_cod_original_sg_symbol_H-M 'P 21/n'
_cod_database_code 2009279

loop_
_symmetry_equiv_pos_as_xyz
'x, y, z'
'-x+1/2, y+1/2, -z+1/2'
'-x, -y, -z'
'x-1/2, -y-1/2, z-1/2'

loop_
_atom_site_label
_atom_site_fract_x
_atom_site_fract_y
_atom_site_fract_z
_atom_site_U_iso_or_equiv
_atom_site_adp_type
_atom_site_calc_flag
_atom_site_refinement_flags
_atom_site_occupancy
_atom_site_disorder_assembly
_atom_site_disorder_group
_atom_site_type_symbol
Co1 0.36520(5) 0.11108(7) 0.10449(2) 0.0338(2) Uani d . 1 . . Co
N1 0.5134(3) 0.3166(5) 0.11265(15) 0.0421(7) Uani d . 1 . . N
H1NA 0.4853 0.3969 0.1437 0.080 Uiso d R 1 . . H
H1NB 0.5262 0.3812 0.0772 0.080 Uiso d R 1 . . H
N2 0.4281(3) 0.0095(5) 0.18661(15) 0.0434(8) Uani d . 1 . . N
H2NA 0.3817 -0.1154 0.1908 0.080 Uiso d R 1 . . H
H2NB 0.3974 0.1032 0.2153 0.080 Uiso d R 1 . . H
N3 0.2095(3) 0.2627(4) 0.14124(15) 0.0409(7) Uani d . 1 . . N
H3NA 0.2257 0.3797 0.1433 0.080 Uiso d R 1 . . H
H3NB 0.1945 0.2389 0.1787 0.080 Uiso d R 1 . . H
N4 0.3078(3) 0.2180(4) 0.02286(14) 0.0385(7) Uani d . 1 . . N
H4NA 0.3106 0.3480 0.0221 0.080 Uiso d R 1 . . H
H4NB 0.3547 0.1612 -0.0098 0.080 Uiso d R 1 . . H
O1 0.2549(3) -0.1240(4) 0.08769(12) 0.0418(6) Uani d . 1 . . O
O2 0.4810(3) -0.0834(4) 0.06555(12) 0.0419(6) Uani d . 1 . . O
O3 0.3710(4) -0.3636(4) 0.03528(15) 0.0603(8) Uani d . 1 . . O
C1 0.6661(4) 0.2484(6) 0.1269(2) 0.0513(10) Uani d . 1 . . C
H1A 0.7337 0.3575 0.1237 0.080 Uiso d R 1 . . H
H1B 0.6910 0.1516 0.0960 0.080 Uiso d R 1 . . H
C2 0.6781(5) 0.1565(7) 0.1909(2) 0.0560(11) Uani d . 1 . . C
H2A 0.7802 0.1227 0.1995 0.080 Uiso d R 1 . . H
H2B 0.6492 0.2518 0.2217 0.080 Uiso d R 1 . . H
C3 0.5879(4) -0.0282(7) 0.1976(2) 0.0512(10) Uani d . 1 . . C
H3A 0.6190 -0.1241 0.1674 0.080 Uiso d R 1 . . H
H3B 0.6035 -0.0843 0.2387 0.080 Uiso d R 1 . . H
C4 0.0607(4) 0.2383(7) 0.1121(2) 0.0511(10) Uani d . 1 . . C
H4A -0.0106 0.3085 0.1362 0.080 Uiso d R 1 . . H
H4B 0.0353 0.1004 0.1128 0.080 Uiso d R 1 . . H
C5 0.0526(5) 0.3072(7) 0.0463(2) 0.0546(11) Uani d . 1 . . C
H5A -0.0485 0.3004 0.0309 0.080 Uiso d R 1 . . H
H5B 0.0827 0.4435 0.0456 0.080 Uiso d R 1 . . H
C6 0.1496(4) 0.1960(6) 0.00238(19) 0.0467(9) Uani d . 1 . . C
H6A 0.1226 0.0586 0.0036 0.080 Uiso d R 1 . . H
H6B 0.1351 0.2422 -0.0400 0.080 Uiso d R 1 . . H
C7 0.3683(5) -0.2020(6) 0.06125(18) 0.0434(9) Uani d . 1 . . C
O1W 0.0216(4) -0.2926(6) 0.1590(2) 0.0951(13) Uani d . 1 . . O
H1WB 0.0411 -0.2046 0.1962 0.080 Uiso d R 1 . . H
H1WA 0.1018 -0.2356 0.1345 0.080 Uiso d R 1 . . H
Cl1 0.09832(13) 0.04466(17) 0.26489(5) 0.0581(3) Uani d . 1 . . Cl

loop_
_atom_site_aniso_label
_atom_site_aniso_U_11
_atom_site_aniso_U_22
_atom_site_aniso_U_33
_atom_site_aniso_U_12
_atom_site_aniso_U_13
_atom_site_aniso_U_23
Co1 0.0342(3) 0.0346(3) 0.0327(3) -0.0001(2) 0.00489(19) -0.0002(2)
N1 0.0400(17) 0.0443(17) 0.0421(18) 0.0004(14) 0.0036(14) -0.0008(15)
N2 0.0391(17) 0.0503(19) 0.0410(19) 0.0029(15) 0.0052(14) 0.0038(15)
N3 0.0410(17) 0.0444(18) 0.0376(17) 0.0010(14) 0.0038(14) -0.0027(14)
N4 0.0424(17) 0.0362(16) 0.0373(17) -0.0004(14) 0.0052(14) -0.0006(13)
O1 0.0408(14) 0.0414(14) 0.0436(15) -0.0005(12) 0.0067(12) 0.0011(12)
O2 0.0428(14) 0.0411(14) 0.0421(15) 0.0034(12) 0.0077(11) -0.0018(11)
O3 0.075(2) 0.0383(16) 0.068(2) 0.0019(14) 0.0036(17) -0.0088(14)
C1 0.036(2) 0.057(3) 0.061(3) -0.0011(19) 0.0032(19) 0.002(2)
C2 0.038(2) 0.070(3) 0.060(3) 0.001(2) -0.0037(19) -0.001(2)
C3 0.044(2) 0.060(3) 0.050(2) 0.008(2) -0.0018(18) 0.003(2)
C4 0.039(2) 0.063(3) 0.051(2) 0.0036(19) 0.0018(18) 0.005(2)
C5 0.042(2) 0.070(3) 0.052(3) 0.009(2) 0.0004(19) 0.004(2)
C6 0.045(2) 0.053(2) 0.042(2) -0.0035(19) -0.0021(18) 0.0027(19)
C7 0.055(2) 0.036(2) 0.040(2) 0.0023(19) 0.0039(18) 0.0013(17)
O1W 0.102(3) 0.082(3) 0.103(3) -0.027(2) 0.025(2) 0.005(2)
Cl1 0.0669(7) 0.0615(7) 0.0464(6) 0.0036(6) 0.0101(5) 0.0111(5)

loop_
_atom_type_symbol
_atom_type_description
_atom_type_scat_dispersion_real
_atom_type_scat_dispersion_imag
_atom_type_scat_source
C C 0.0033 0.0016 'International Tables Vol C Tables 4.2.6.8 and 6.1.1.4'
H H 0.0000 0.0000 'International Tables Vol C Tables 4.2.6.8 and 6.1.1.4'
N N 0.0061 0.0033 'International Tables Vol C Tables 4.2.6.8 and 6.1.1.4'
O O 0.0106 0.0060 'International Tables Vol C Tables 4.2.6.8 and 6.1.1.4'
Cl Cl 0.1484 0.1585 'International Tables Vol C Tables 4.2.6.8 and 6.1.1.4'
Co Co 0.3494 0.9721 'International Tables Vol C Tables 4.2.6.8 and 6.1.1.4'

loop_
_geom_angle_atom_site_label_1
_geom_angle_atom_site_label_2
_geom_angle_atom_site_label_3
_geom_angle
_geom_angle_publ_flag
O2 Co1 O1 68.18(12) yes
O2 Co1 N3 166.06(12) yes
O1 Co1 N3 97.91(13) yes
O2 Co1 N1 98.65(13) yes
O1 Co1 N1 166.83(12) yes
N3 Co1 N1 95.25(14) yes
O2 Co1 N4 90.12(13) yes
O1 Co1 N4 91.11(13) yes
N3 Co1 N4 89.31(13) yes
N1 Co1 N4 88.70(13) yes
O2 Co1 N2 89.94(13) yes
O1 Co1 N2 90.60(13) yes
N3 Co1 N2 91.07(14) yes
N1 Co1 N2 89.49(14) yes
N4 Co1 N2 178.18(13) yes
C1 N1 Co1 115.6(3) yes
C3 N2 Co1 117.4(2) yes
C4 N3 Co1 115.9(3) yes
C6 N4 Co1 117.0(2) yes
C7 O1 Co1 90.4(2) yes
C7 O2 Co1 91.1(2) yes
N1 C1 C2 111.0(3) ?
C1 C2 C3 114.0(4) ?
N2 C3 C2 111.8(3) ?
N3 C4 C5 112.5(3) ?
C4 C5 C6 114.9(4) ?
N4 C6 C5 109.8(3) ?
O3 C7 O1 125.9(4) ?
O3 C7 O2 123.9(4) ?
O1 C7 O2 110.2(3) ?

loop_
_geom_bond_atom_site_label_1
_geom_bond_atom_site_label_2
_geom_bond_site_symmetry_2
_geom_bond_distance
_geom_bond_publ_flag
Co1 O2 . 1.885(3) yes
Co1 O1 . 1.901(3) yes
Co1 N3 . 1.922(3) yes
Co1 N1 . 1.930(3) yes
Co1 N4 . 1.937(3) yes
Co1 N2 . 1.945(3) yes
N1 C1 . 1.474(5) ?
N2 C3 . 1.473(5) ?
N3 C4 . 1.469(5) ?
N4 C6 . 1.485(5) ?
O1 C7 . 1.293(5) yes
O2 C7 . 1.294(5) yes
O3 C7 . 1.224(5) yes
C1 C2 . 1.497(6) ?
C2 C3 . 1.498(6) ?
C4 C5 . 1.475(6) ?
C5 C6 . 1.500(6) ?

loop_
_geom_hbond_atom_site_label_D
_geom_hbond_atom_site_label_H
_geom_hbond_atom_site_label_A
_geom_hbond_site_symmetry_A
_geom_hbond_distance_DH
_geom_hbond_distance_HA
_geom_hbond_distance_DA
_geom_hbond_angle_DHA
N1 H1NA Cl1 2 0.90 2.33 3.215(4) 168.2
N1 H1NB O3 1_565 0.88 2.38 2.982(5) 126.1
N2 H2NA Cl1 2_545 0.95 2.49 3.317(4) 146.2
N2 H2NB Cl1 . 0.93 2.95 3.459(3) 116.0
N3 H3NA Cl1 2 0.81 2.72 3.226(4) 122.9
N3 H3NB Cl1 . 0.83 2.44 3.202(4) 154.3
N4 H4NA O3 1_565 0.88 2.04 2.894(4) 163.7
N4 H4NB O2 3_655 0.91 2.00 2.865(4) 159.4
O1W H1WB Cl1 . 1.00 2.28 3.263(5) 167.7
O1W H1WA O1 . 0.98 1.88 2.867(5) 179.5
